data_1558383
loop_
_publ_author_name
'Jena, Satyam'
'Dhanalakshmi, Pandi'
'Bano, Gulista'
'Thilagar, Pakkirisamy'

_publ_section_title
;
 Delayed Fluorescence, Room Temperature Phosphorescence, and
 Mechanofluorochromic Naphthalimides: Differential Imaging of Normoxia and
 Hypoxia Live Cancer Cells.
;
_journal_issue 26
_journal_name_full 'The journal of physical chemistry. B'
_journal_page_first 5393
_journal_page_last 5406
_journal_paper_doi 10.1021/acs.jpcb.0c04115
_journal_volume 124
_journal_year 2020
_chemical_formula_sum 'C27 H20 N2 O2 S'
_chemical_formula_weight 436.51
_space_group_crystal_system triclinic
_space_group_IT_number 2
_space_group_name_Hall '-P 1'
_space_group_name_H-M_alt 'P -1'
_atom_sites_solution_hydrogens geom
_audit_creation_method SHELXL-2018/3
_cell_angle_alpha 86.212(4)
_cell_angle_beta 84.496(4)
_cell_angle_gamma 72.066(3)
_cell_formula_units_Z 4
_cell_length_a 12.3819(14)
_cell_length_b 12.8413(14)
_cell_length_c 14.0834(16)
_cell_measurement_reflns_used 9762
_cell_measurement_temperature 296(2)
_cell_measurement_theta_max 27.6
_cell_measurement_theta_min 2.9
_cell_volume 2119.1(4)
_computing_structure_refinement 'SHELXL-2018/3 (Sheldrick, 2018)'
_computing_structure_solution 'SHELXT 2014/5 (Sheldrick, 2014)'
_diffrn_ambient_temperature 296(2)
_diffrn_measured_fraction_theta_full 0.997
_diffrn_measured_fraction_theta_max 0.995
_diffrn_measurement_device_type 'Bruker APEX-II CCD'
_diffrn_measurement_method '\f and \w scans'
_diffrn_radiation_type MoK\a
_diffrn_radiation_wavelength 0.71073
_diffrn_reflns_av_R_equivalents 0.0626
_diffrn_reflns_av_unetI/netI 0.0391
_diffrn_reflns_Laue_measured_fraction_full 0.997
_diffrn_reflns_Laue_measured_fraction_max 0.995
_diffrn_reflns_limit_h_max 16
_diffrn_reflns_limit_h_min -15
_diffrn_reflns_limit_k_max 16
_diffrn_reflns_limit_k_min -16
_diffrn_reflns_limit_l_max 18
_diffrn_reflns_limit_l_min -18
_diffrn_reflns_number 63784
_diffrn_reflns_point_group_measured_fraction_full 0.997
_diffrn_reflns_point_group_measured_fraction_max 0.995
_diffrn_reflns_theta_full 25.242
_diffrn_reflns_theta_max 27.566
_diffrn_reflns_theta_min 2.908
_exptl_absorpt_coefficient_mu 0.181
_exptl_crystal_colour red
_exptl_crystal_density_diffrn 1.368
_exptl_crystal_description needle
_exptl_crystal_F_000 912
_refine_diff_density_max 0.668
_refine_diff_density_min -0.330
_refine_diff_density_rms 0.088
_refine_ls_extinction_method none
_refine_ls_goodness_of_fit_ref 1.086
_refine_ls_hydrogen_treatment constr
_refine_ls_matrix_type full
_refine_ls_number_parameters 581
_refine_ls_number_reflns 9762
_refine_ls_number_restraints 0
_refine_ls_restrained_S_all 1.086
_refine_ls_R_factor_all 0.1238
_refine_ls_R_factor_gt 0.0920
_refine_ls_shift/su_max 0.000
_refine_ls_shift/su_mean 0.000
_refine_ls_structure_factor_coef Fsqd
_refine_ls_weighting_details 'w=1/[\s^2^(Fo^2^)+(0.1040P)^2^+7.1215P] where P=(Fo^2^+2Fc^2^)/3'
_refine_ls_weighting_scheme calc
_refine_ls_wR_factor_gt 0.2942
_refine_ls_wR_factor_ref 0.3128
_reflns_Friedel_coverage 0.000
_reflns_number_gt 6656
_reflns_number_total 9762
_reflns_threshold_expression 'I > 2\s(I)'
_cod_data_source_file jp0c04115_si_001.cif
_cod_data_source_block Compound1
_cod_depositor_comments
;
Adding full bibliography for 1558383--1558387.cif.

2022-03-18
Z value and formula fixed to values more according to usual
chemical conventions.                 miguel
;
_cod_original_formula_sum 'C54 H40 N4 O4 S2'
_cod_original_formula_weight 873.02
_cod_original_formula_units_Z 2
_cod_database_code 1558383
_shelx_shelxl_version_number 2018/3
_shelx_space_group_comment
;
The symmetry employed for this shelxl refinement is uniquely defined
by the following loop, which should always be used as a source of
symmetry information in preference to the above space-group names.
They are only intended as comments.
;

loop_
_space_group_symop_operation_xyz
'x, y, z'
'-x, -y, -z'

loop_
_atom_site_label
_atom_site_type_symbol
_atom_site_fract_x
_atom_site_fract_y
_atom_site_fract_z
_atom_site_U_iso_or_equiv
_atom_site_adp_type
_atom_site_occupancy
_atom_site_site_symmetry_order
_atom_site_calc_flag
_atom_site_refinement_flags_posn
_atom_site_refinement_flags_adp
_atom_site_refinement_flags_occupancy
_atom_site_disorder_assembly
_atom_site_disorder_group
S1A S 0.85261(14) -0.21085(12) 0.57991(11) 0.0628(4) Uani 1 1 d . . . . .
S1B S 0.66483(11) 0.65007(12) 0.90929(10) 0.0560(4) Uani 1 1 d . . . . .
O1A O 0.4117(4) 0.5171(3) 0.6112(4) 0.0845(15) Uani 1 1 d . . . . .
O2A O 0.1615(3) 0.3221(4) 0.6489(4) 0.0810(14) Uani 1 1 d . . . . .
O2B O -0.0496(3) 1.1619(3) 0.8987(3) 0.0684(11) Uani 1 1 d . . . . .
O1B O 0.2006(4) 1.3585(3) 0.8757(4) 0.0820(14) Uani 1 1 d . . . . .
N1A N 0.7635(3) 0.0312(4) 0.5994(3) 0.0488(10) Uani 1 1 d . . . . .
N2B N 0.0734(4) 1.2621(3) 0.8860(3) 0.0536(11) Uani 1 1 d . . . . .
N1B N 0.4185(3) 0.7693(3) 0.8986(3) 0.0436(9) Uani 1 1 d . . . . .
C26A C 0.1691(9) 0.5791(9) 0.5462(8) 0.162(6) Uani 1 1 d . . . . .
H17A H 0.239235 0.588872 0.518108 0.243 Uiso 1 1 calc R U . . .
H16A H 0.112532 0.649310 0.552992 0.243 Uiso 1 1 calc R U . . .
H15A H 0.143567 0.535486 0.505883 0.243 Uiso 1 1 calc R U . . .
C25A C 0.1875(6) 0.5228(6) 0.6419(6) 0.088(2) Uani 1 1 d . . . . .
H14A H 0.121110 0.496738 0.657380 0.106 Uiso 1 1 calc R U . . .
N2A N 0.2857(4) 0.4213(4) 0.6336(4) 0.0604(12) Uani 1 1 d . . . . .
C17A C 0.3956(5) 0.4279(4) 0.6194(4) 0.0543(13) Uani 1 1 d . . . . .
C16A C 0.4911(4) 0.3247(4) 0.6163(3) 0.0430(10) Uani 1 1 d . . . . .
C15A C 0.6008(5) 0.3284(4) 0.6079(4) 0.0500(12) Uani 1 1 d . . . . .
H10A H 0.614919 0.395610 0.605014 0.060 Uiso 1 1 calc R U . . .
C14A C 0.6915(4) 0.2320(4) 0.6035(4) 0.0497(12) Uani 1 1 d . . . . .
H9A H 0.765667 0.235682 0.599910 0.060 Uiso 1 1 calc R U . . .
C13A C 0.6734(4) 0.1308(4) 0.6046(3) 0.0429(10) Uani 1 1 d . . . . .
C1A C 0.8300(4) -0.0004(4) 0.5129(3) 0.0445(11) Uani 1 1 d . . . . .
C2A C 0.8435(5) 0.0745(5) 0.4410(4) 0.0567(13) Uani 1 1 d . . . . .
H1A H 0.808015 0.148964 0.448647 0.068 Uiso 1 1 calc R U . . .
C3A C 0.9100(5) 0.0385(6) 0.3577(4) 0.0633(15) Uani 1 1 d . . . . .
H2A H 0.916429 0.089374 0.308988 0.076 Uiso 1 1 calc R U . . .
C4A C 0.9665(5) -0.0703(6) 0.3454(4) 0.0644(16) Uani 1 1 d . . . . .
H3A H 1.012948 -0.093073 0.289998 0.077 Uiso 1 1 calc R U . . .
C24A C 0.4691(4) 0.2234(4) 0.6211(3) 0.0387(10) Uani 1 1 d . . . . .
C19A C 0.3553(4) 0.2208(4) 0.6321(3) 0.0426(10) Uani 1 1 d . . . . .
C18A C 0.2603(4) 0.3224(5) 0.6394(4) 0.0538(13) Uani 1 1 d . . . . .
C27A C 0.1894(8) 0.5895(7) 0.7259(8) 0.122(4) Uani 1 1 d . . . . .
H19A H 0.246064 0.626361 0.711948 0.183 Uiso 1 1 calc R U . . .
H20A H 0.207250 0.541805 0.781403 0.183 Uiso 1 1 calc R U . . .
H18A H 0.116051 0.642554 0.737620 0.183 Uiso 1 1 calc R U . . .
C20A C 0.3338(4) 0.1228(5) 0.6364(4) 0.0509(12) Uani 1 1 d . . . . .
H11A H 0.258991 0.120877 0.644452 0.061 Uiso 1 1 calc R U . . .
C21A C 0.4233(5) 0.0250(4) 0.6289(4) 0.0532(12) Uani 1 1 d . . . . .
H12A H 0.407424 -0.041413 0.631560 0.064 Uiso 1 1 calc R U . . .
C22A C 0.5333(4) 0.0260(4) 0.6178(3) 0.0462(11) Uani 1 1 d . . . . .
H13A H 0.591704 -0.039836 0.612542 0.055 Uiso 1 1 calc R U . . .
C23A C 0.5598(4) 0.1246(4) 0.6140(3) 0.0396(10) Uani 1 1 d . . . . .
C12A C 0.7931(4) -0.0288(4) 0.6861(3) 0.0448(11) Uani 1 1 d . . . . .
C7A C 0.8377(4) -0.1415(5) 0.6861(4) 0.0508(12) Uani 1 1 d . . . . .
C6A C 0.8849(4) -0.1131(5) 0.4996(3) 0.0483(12) Uani 1 1 d . . . . .
C5A C 0.9532(4) -0.1452(5) 0.4164(4) 0.0586(14) Uani 1 1 d . . . . .
H4A H 0.991062 -0.219155 0.408296 0.070 Uiso 1 1 calc R U . . .
C8A C 0.8665(5) -0.2004(6) 0.7718(4) 0.0678(16) Uani 1 1 d . . . . .
H5A H 0.898433 -0.276157 0.772029 0.081 Uiso 1 1 calc R U . . .
C9A C 0.8478(6) -0.1469(6) 0.8553(4) 0.0744(19) Uani 1 1 d . . . . .
H6A H 0.865212 -0.186623 0.912430 0.089 Uiso 1 1 calc R U . . .
C10A C 0.8032(5) -0.0340(6) 0.8557(4) 0.0646(16) Uani 1 1 d . . . . .
H7A H 0.790950 0.002036 0.912736 0.077 Uiso 1 1 calc R U . . .
C11A C 0.7771(4) 0.0246(5) 0.7713(4) 0.0521(12) Uani 1 1 d . . . . .
H8A H 0.748596 0.100555 0.771244 0.063 Uiso 1 1 calc R U . . .
C27B C -0.0794(7) 1.3917(9) 0.8018(7) 0.137(5) Uani 1 1 d . . . . .
H18B H -0.128597 1.465917 0.802258 0.206 Uiso 1 1 calc R U . . .
H19B H -0.123740 1.342930 0.797382 0.206 Uiso 1 1 calc R U . . .
H20B H -0.024059 1.383280 0.747965 0.206 Uiso 1 1 calc R U . . .
C25B C -0.0221(6) 1.3663(5) 0.8885(5) 0.081(2) Uani 1 1 d . . . . .
H14B H 0.020243 1.419833 0.882821 0.097 Uiso 1 1 calc R U . . .
C17B C 0.0479(4) 1.1637(4) 0.8921(3) 0.0493(12) Uani 1 1 d . . . . .
C16B C 0.1444(4) 1.0612(4) 0.8922(3) 0.0394(10) Uani 1 1 d . . . . .
C15B C 0.1240(4) 0.9618(4) 0.8990(3) 0.0460(11) Uani 1 1 d . . . . .
H10B H 0.049477 0.959264 0.902828 0.055 Uiso 1 1 calc R U . . .
C14B C 0.2143(4) 0.8642(4) 0.9004(4) 0.0460(11) Uani 1 1 d . . . . .
H9B H 0.199287 0.797316 0.904057 0.055 Uiso 1 1 calc R U . . .
C13B C 0.3243(4) 0.8664(4) 0.8964(3) 0.0397(10) Uani 1 1 d . . . . .
C12B C 0.4771(4) 0.7336(3) 0.8093(3) 0.0413(10) Uani 1 1 d . . . . .
C7B C 0.5933(4) 0.6747(4) 0.8041(3) 0.0458(11) Uani 1 1 d . . . . .
C8B C 0.6500(5) 0.6438(5) 0.7180(4) 0.0611(14) Uani 1 1 d . . . . .
H5B H 0.727026 0.604609 0.715255 0.073 Uiso 1 1 calc R U . . .
C9B C 0.5958(6) 0.6694(5) 0.6351(4) 0.0680(16) Uani 1 1 d . . . . .
H6B H 0.636230 0.648828 0.576722 0.082 Uiso 1 1 calc R U . . .
C26B C -0.0801(7) 1.3881(6) 0.9841(6) 0.101(3) Uani 1 1 d . . . . .
H16B H -0.137422 1.458242 0.982908 0.151 Uiso 1 1 calc R U . . .
H15B H -0.025727 1.388235 1.028304 0.151 Uiso 1 1 calc R U . . .
H17B H -0.115073 1.332236 1.003684 0.151 Uiso 1 1 calc R U . . .
C1B C 0.4428(4) 0.7042(3) 0.9828(3) 0.0383(9) Uani 1 1 d . . . . .
C2B C 0.3611(4) 0.7050(4) 1.0574(3) 0.0496(12) Uani 1 1 d . . . . .
H1B H 0.286867 0.750714 1.053431 0.059 Uiso 1 1 calc R U . . .
C3B C 0.3903(5) 0.6373(5) 1.1381(4) 0.0564(13) Uani 1 1 d . . . . .
H2B H 0.335820 0.640248 1.188955 0.068 Uiso 1 1 calc R U . . .
C4B C 0.4976(5) 0.5665(4) 1.1438(4) 0.0546(13) Uani 1 1 d . . . . .
H3B H 0.515210 0.519143 1.196861 0.065 Uiso 1 1 calc R U . . .
C5B C 0.5789(5) 0.5661(4) 1.0707(4) 0.0493(12) Uani 1 1 d . . . . .
H4B H 0.652035 0.518079 1.074552 0.059 Uiso 1 1 calc R U . . .
C6B C 0.5548(4) 0.6350(4) 0.9920(3) 0.0416(10) Uani 1 1 d . . . . .
C10B C 0.4824(5) 0.7250(5) 0.6390(4) 0.0578(14) Uani 1 1 d . . . . .
H7B H 0.445037 0.741473 0.583111 0.069 Uiso 1 1 calc R U . . .
C11B C 0.4223(5) 0.7573(4) 0.7261(3) 0.0494(12) Uani 1 1 d . . . . .
H8B H 0.344868 0.795103 0.728314 0.059 Uiso 1 1 calc R U . . .
C23B C 0.3489(4) 0.9683(4) 0.8886(3) 0.0360(9) Uani 1 1 d . . . . .
C24B C 0.2570(4) 1.0657(3) 0.8862(3) 0.0344(9) Uani 1 1 d . . . . .
C19B C 0.2788(4) 1.1680(4) 0.8797(3) 0.0412(10) Uani 1 1 d . . . . .
C18B C 0.1837(5) 1.2704(4) 0.8799(4) 0.0514(12) Uani 1 1 d . . . . .
C20B C 0.3877(5) 1.1725(4) 0.8730(4) 0.0502(12) Uani 1 1 d . . . . .
H11B H 0.401502 1.239995 0.867354 0.060 Uiso 1 1 calc R U . . .
C21B C 0.4800(4) 1.0746(4) 0.8748(4) 0.0511(12) Uani 1 1 d . . . . .
H12B H 0.554186 1.078279 0.869888 0.061 Uiso 1 1 calc R U . . .
C22B C 0.4615(4) 0.9759(4) 0.8834(3) 0.0450(11) Uani 1 1 d . . . . .
H13B H 0.523018 0.912336 0.885971 0.054 Uiso 1 1 calc R U . . .

loop_
_atom_site_aniso_label
_atom_site_aniso_U_11
_atom_site_aniso_U_22
_atom_site_aniso_U_33
_atom_site_aniso_U_23
_atom_site_aniso_U_13
_atom_site_aniso_U_12
S1A 0.0670(9) 0.0562(8) 0.0579(8) -0.0090(6) -0.0007(7) -0.0079(7)
S1B 0.0420(7) 0.0661(9) 0.0521(7) 0.0009(6) -0.0054(5) -0.0050(6)
O1A 0.079(3) 0.043(2) 0.122(4) 0.005(2) 0.013(3) -0.013(2)
O2A 0.041(2) 0.082(3) 0.114(4) -0.026(3) 0.006(2) -0.008(2)
O2B 0.038(2) 0.069(3) 0.084(3) 0.002(2) 0.0027(19) 0.0027(18)
O1B 0.091(3) 0.036(2) 0.116(4) -0.004(2) -0.023(3) -0.010(2)
N1A 0.039(2) 0.062(3) 0.035(2) 0.0024(18) -0.0013(16) -0.0020(19)
N2B 0.056(3) 0.036(2) 0.055(3) -0.0021(18) -0.003(2) 0.0069(18)
N1B 0.048(2) 0.0360(19) 0.0349(19) -0.0027(15) -0.0016(16) 0.0039(16)
C26A 0.104(7) 0.146(9) 0.150(9) 0.079(8) 0.029(6) 0.059(6)
C25A 0.056(4) 0.060(4) 0.126(7) 0.008(4) 0.004(4) 0.009(3)
N2A 0.046(2) 0.053(3) 0.071(3) 0.004(2) 0.002(2) -0.002(2)
C17A 0.058(3) 0.048(3) 0.051(3) 0.003(2) 0.000(2) -0.010(2)
C16A 0.047(3) 0.044(3) 0.036(2) -0.0010(19) 0.0007(19) -0.013(2)
C15A 0.056(3) 0.048(3) 0.049(3) -0.002(2) 0.001(2) -0.022(2)
C14A 0.042(3) 0.057(3) 0.050(3) -0.005(2) 0.002(2) -0.016(2)
C13A 0.040(2) 0.052(3) 0.032(2) -0.0007(19) -0.0023(18) -0.007(2)
C1A 0.034(2) 0.065(3) 0.033(2) -0.007(2) -0.0034(17) -0.011(2)
C2A 0.058(3) 0.072(4) 0.040(3) -0.006(2) 0.003(2) -0.019(3)
C3A 0.064(4) 0.095(5) 0.038(3) -0.009(3) 0.003(2) -0.036(3)
C4A 0.045(3) 0.111(5) 0.041(3) -0.023(3) 0.007(2) -0.029(3)
C24A 0.040(2) 0.050(3) 0.0263(19) 0.0019(18) -0.0037(17) -0.013(2)
C19A 0.038(2) 0.053(3) 0.033(2) 0.0006(19) -0.0046(18) -0.010(2)
C18A 0.044(3) 0.066(3) 0.048(3) -0.008(2) 0.001(2) -0.012(2)
C27A 0.114(7) 0.064(5) 0.149(9) -0.014(5) 0.043(6) 0.014(5)
C20A 0.046(3) 0.065(3) 0.046(3) -0.002(2) -0.006(2) -0.023(2)
C21A 0.063(3) 0.051(3) 0.052(3) -0.002(2) -0.008(2) -0.025(3)
C22A 0.048(3) 0.043(3) 0.044(3) -0.001(2) -0.006(2) -0.008(2)
C23A 0.038(2) 0.050(3) 0.028(2) 0.0018(18) -0.0045(17) -0.010(2)
C12A 0.031(2) 0.059(3) 0.038(2) 0.004(2) -0.0025(18) -0.006(2)
C7A 0.039(2) 0.060(3) 0.047(3) 0.003(2) -0.002(2) -0.006(2)
C6A 0.036(2) 0.070(3) 0.039(2) -0.016(2) -0.0040(19) -0.013(2)
C5A 0.039(3) 0.082(4) 0.052(3) -0.019(3) -0.001(2) -0.012(3)
C8A 0.059(3) 0.070(4) 0.062(4) 0.016(3) -0.005(3) -0.004(3)
C9A 0.070(4) 0.100(5) 0.041(3) 0.017(3) -0.013(3) -0.010(4)
C10A 0.056(3) 0.090(5) 0.040(3) 0.000(3) -0.007(2) -0.010(3)
C11A 0.041(3) 0.067(3) 0.042(3) 0.001(2) -0.003(2) -0.007(2)
C27B 0.075(5) 0.162(9) 0.102(6) 0.046(6) 0.007(5) 0.056(6)
C25B 0.079(4) 0.050(3) 0.089(5) 0.000(3) -0.015(4) 0.018(3)
C17B 0.041(3) 0.058(3) 0.040(2) 0.003(2) -0.001(2) -0.003(2)
C16B 0.039(2) 0.042(2) 0.031(2) -0.0011(18) -0.0009(17) -0.0043(19)
C15B 0.038(2) 0.051(3) 0.048(3) 0.001(2) 0.000(2) -0.014(2)
C14B 0.048(3) 0.038(2) 0.051(3) 0.000(2) -0.005(2) -0.012(2)
C13B 0.043(2) 0.033(2) 0.035(2) -0.0019(17) 0.0014(18) -0.0017(18)
C12B 0.047(3) 0.029(2) 0.041(2) -0.0021(18) 0.0017(19) -0.0038(18)
C7B 0.045(3) 0.039(2) 0.046(3) 0.001(2) -0.001(2) -0.003(2)
C8B 0.056(3) 0.062(3) 0.052(3) -0.005(3) 0.008(2) -0.001(3)
C9B 0.080(4) 0.068(4) 0.044(3) -0.010(3) 0.008(3) -0.006(3)
C26B 0.088(5) 0.072(5) 0.102(6) -0.002(4) 0.030(4) 0.024(4)
C1B 0.044(2) 0.032(2) 0.037(2) -0.0029(17) -0.0068(18) -0.0065(18)
C2B 0.049(3) 0.054(3) 0.041(3) 0.000(2) -0.005(2) -0.009(2)
C3B 0.066(3) 0.065(3) 0.041(3) 0.001(2) 0.000(2) -0.025(3)
C4B 0.073(4) 0.048(3) 0.047(3) 0.010(2) -0.017(3) -0.023(3)
C5B 0.058(3) 0.038(2) 0.049(3) -0.001(2) -0.013(2) -0.009(2)
C6B 0.048(3) 0.036(2) 0.040(2) -0.0043(18) -0.0081(19) -0.0087(19)
C10B 0.067(3) 0.057(3) 0.041(3) -0.009(2) -0.008(2) -0.004(3)
C11B 0.056(3) 0.043(3) 0.044(3) -0.003(2) -0.005(2) -0.007(2)
C23B 0.039(2) 0.039(2) 0.0262(19) -0.0042(16) -0.0014(16) -0.0064(18)
C24B 0.038(2) 0.034(2) 0.0267(19) -0.0035(16) -0.0028(16) -0.0034(17)
C19B 0.052(3) 0.036(2) 0.032(2) -0.0056(17) -0.0020(19) -0.007(2)
C18B 0.063(3) 0.038(3) 0.048(3) -0.002(2) -0.012(2) -0.006(2)
C20B 0.061(3) 0.048(3) 0.047(3) -0.005(2) -0.005(2) -0.025(2)
C21B 0.046(3) 0.060(3) 0.052(3) -0.010(2) -0.005(2) -0.020(2)
C22B 0.036(2) 0.050(3) 0.044(2) -0.008(2) -0.0035(19) -0.005(2)

loop_
_atom_type_symbol
_atom_type_description
_atom_type_scat_dispersion_real
_atom_type_scat_dispersion_imag
_atom_type_scat_source
C C 0.0033 0.0016 'International Tables Vol C Tables 4.2.6.8 and 6.1.1.4'
H H 0.0000 0.0000 'International Tables Vol C Tables 4.2.6.8 and 6.1.1.4'
N N 0.0061 0.0033 'International Tables Vol C Tables 4.2.6.8 and 6.1.1.4'
O O 0.0106 0.0060 'International Tables Vol C Tables 4.2.6.8 and 6.1.1.4'
S S 0.1246 0.1234 'International Tables Vol C Tables 4.2.6.8 and 6.1.1.4'

loop_
_geom_angle_atom_site_label_1
_geom_angle_atom_site_label_2
_geom_angle_atom_site_label_3
_geom_angle
_geom_angle_site_symmetry_1
_geom_angle_site_symmetry_3
_geom_angle_publ_flag
C6A S1A C7A 98.9(2) . . ?
C6B S1B C7B 99.7(2) . . ?
C1A N1A C13A 121.1(4) . . ?
C1A N1A C12A 121.0(4) . . ?
C13A N1A C12A 117.5(4) . . ?
C17B N2B C18B 124.3(4) . . ?
C17B N2B C25B 118.7(5) . . ?
C18B N2B C25B 117.0(5) . . ?
C1B N1B C12B 121.3(4) . . ?
C1B N1B C13B 121.6(4) . . ?
C12B N1B C13B 116.5(4) . . ?
C25A C26A H17A 109.5 . . ?
C25A C26A H16A 109.5 . . ?
H17A C26A H16A 109.5 . . ?
C25A C26A H15A 109.5 . . ?
H17A C26A H15A 109.5 . . ?
H16A C26A H15A 109.5 . . ?
N2A C25A C26A 109.7(7) . . ?
N2A C25A C27A 113.2(7) . . ?
C26A C25A C27A 118.8(8) . . ?
N2A C25A H14A 104.6 . . ?
C26A C25A H14A 104.6 . . ?
C27A C25A H14A 104.6 . . ?
C17A N2A C18A 123.2(5) . . ?
C17A N2A C25A 120.1(5) . . ?
C18A N2A C25A 116.7(5) . . ?
O1A C17A N2A 120.0(5) . . ?
O1A C17A C16A 121.7(5) . . ?
N2A C17A C16A 118.3(5) . . ?
C15A C16A C24A 120.2(5) . . ?
C15A C16A C17A 119.8(5) . . ?
C24A C16A C17A 120.1(4) . . ?
C16A C15A C14A 120.4(5) . . ?
C16A C15A H10A 119.8 . . ?
C14A C15A H10A 119.8 . . ?
C13A C14A C15A 121.2(5) . . ?
C13A C14A H9A 119.4 . . ?
C15A C14A H9A 119.4 . . ?
C14A C13A N1A 122.8(4) . . ?
C14A C13A C23A 119.5(4) . . ?
N1A C13A C23A 117.7(4) . . ?
C2A C1A N1A 122.6(5) . . ?
C2A C1A C6A 118.9(4) . . ?
N1A C1A C6A 118.5(4) . . ?
C1A C2A C3A 120.0(6) . . ?
C1A C2A H1A 120.0 . . ?
C3A C2A H1A 120.0 . . ?
C4A C3A C2A 121.5(6) . . ?
C4A C3A H2A 119.3 . . ?
C2A C3A H2A 119.3 . . ?
C3A C4A C5A 118.8(5) . . ?
C3A C4A H3A 120.6 . . ?
C5A C4A H3A 120.6 . . ?
C16A C24A C19A 119.5(4) . . ?
C16A C24A C23A 120.5(4) . . ?
C19A C24A C23A 120.0(4) . . ?
C20A C19A C24A 119.6(5) . . ?
C20A C19A C18A 119.6(5) . . ?
C24A C19A C18A 120.7(5) . . ?
O2A C18A N2A 120.2(5) . . ?
O2A C18A C19A 121.8(5) . . ?
N2A C18A C19A 118.0(5) . . ?
C25A C27A H19A 109.5 . . ?
C25A C27A H20A 109.5 . . ?
H19A C27A H20A 109.5 . . ?
C25A C27A H18A 109.5 . . ?
H19A C27A H18A 109.5 . . ?
H20A C27A H18A 109.5 . . ?
C19A C20A C21A 120.5(5) . . ?
C19A C20A H11A 119.8 . . ?
C21A C20A H11A 119.8 . . ?
C22A C21A C20A 120.7(5) . . ?
C22A C21A H12A 119.7 . . ?
C20A C21A H12A 119.7 . . ?
C21A C22A C23A 121.0(5) . . ?
C21A C22A H13A 119.5 . . ?
C23A C22A H13A 119.5 . . ?
C22A C23A C24A 118.2(4) . . ?
C22A C23A C13A 123.6(4) . . ?
C24A C23A C13A 118.2(4) . . ?
C7A C12A C11A 119.6(5) . . ?
C7A C12A N1A 119.8(4) . . ?
C11A C12A N1A 120.6(5) . . ?
C12A C7A C8A 119.6(5) . . ?
C12A C7A S1A 120.2(4) . . ?
C8A C7A S1A 120.1(5) . . ?
C5A C6A C1A 119.1(5) . . ?
C5A C6A S1A 120.3(5) . . ?
C1A C6A S1A 120.0(4) . . ?
C4A C5A C6A 121.6(6) . . ?
C4A C5A H4A 119.2 . . ?
C6A C5A H4A 119.2 . . ?
C9A C8A C7A 120.0(6) . . ?
C9A C8A H5A 120.0 . . ?
C7A C8A H5A 120.0 . . ?
C8A C9A C10A 120.6(5) . . ?
C8A C9A H6A 119.7 . . ?
C10A C9A H6A 119.7 . . ?
C11A C10A C9A 119.6(6) . . ?
C11A C10A H7A 120.2 . . ?
C9A C10A H7A 120.2 . . ?
C10A C11A C12A 120.5(6) . . ?
C10A C11A H8A 119.7 . . ?
C12A C11A H8A 119.7 . . ?
C25B C27B H18B 109.5 . . ?
C25B C27B H19B 109.5 . . ?
H18B C27B H19B 109.5 . . ?
C25B C27B H20B 109.5 . . ?
H18B C27B H20B 109.5 . . ?
H19B C27B H20B 109.5 . . ?
C27B C25B C26B 123.9(7) . . ?
C27B C25B N2B 113.4(6) . . ?
C26B C25B N2B 112.6(5) . . ?
C27B C25B H14B 100.6 . . ?
C26B C25B H14B 100.6 . . ?
N2B C25B H14B 100.6 . . ?
O2B C17B N2B 121.2(5) . . ?
O2B C17B C16B 121.2(5) . . ?
N2B C17B C16B 117.6(4) . . ?
C15B C16B C24B 119.9(4) . . ?
C15B C16B C17B 120.0(4) . . ?
C24B C16B C17B 120.1(4) . . ?
C16B C15B C14B 120.7(4) . . ?
C16B C15B H10B 119.7 . . ?
C14B C15B H10B 119.7 . . ?
C13B C14B C15B 120.5(4) . . ?
C13B C14B H9B 119.8 . . ?
C15B C14B H9B 119.8 . . ?
C14B C13B N1B 122.4(4) . . ?
C14B C13B C23B 120.5(4) . . ?
N1B C13B C23B 117.2(4) . . ?
C11B C12B C7B 118.7(4) . . ?
C11B C12B N1B 121.2(4) . . ?
C7B C12B N1B 120.1(4) . . ?
C8B C7B C12B 119.9(5) . . ?
C8B C7B S1B 121.3(4) . . ?
C12B C7B S1B 118.7(4) . . ?
C7B C8B C9B 121.4(5) . . ?
C7B C8B H5B 119.3 . . ?
C9B C8B H5B 119.3 . . ?
C10B C9B C8B 119.6(5) . . ?
C10B C9B H6B 120.2 . . ?
C8B C9B H6B 120.2 . . ?
C25B C26B H16B 109.5 . . ?
C25B C26B H15B 109.5 . . ?
H16B C26B H15B 109.5 . . ?
C25B C26B H17B 109.5 . . ?
H16B C26B H17B 109.5 . . ?
H15B C26B H17B 109.5 . . ?
C2B C1B N1B 122.6(4) . . ?
C2B C1B C6B 118.5(4) . . ?
N1B C1B C6B 118.9(4) . . ?
C1B C2B C3B 119.8(5) . . ?
C1B C2B H1B 120.1 . . ?
C3B C2B H1B 120.1 . . ?
C4B C3B C2B 121.1(5) . . ?
C4B C3B H2B 119.4 . . ?
C2B C3B H2B 119.4 . . ?
C3B C4B C5B 119.2(5) . . ?
C3B C4B H3B 120.4 . . ?
C5B C4B H3B 120.4 . . ?
C6B C5B C4B 121.4(5) . . ?
C6B C5B H4B 119.3 . . ?
C4B C5B H4B 119.3 . . ?
C5B C6B C1B 119.9(5) . . ?
C5B C6B S1B 120.4(4) . . ?
C1B C6B S1B 119.3(3) . . ?
C9B C10B C11B 120.3(5) . . ?
C9B C10B H7B 119.9 . . ?
C11B C10B H7B 119.9 . . ?
C12B C11B C10B 120.2(5) . . ?
C12B C11B H8B 119.9 . . ?
C10B C11B H8B 119.9 . . ?
C24B C23B C22B 118.8(4) . . ?
C24B C23B C13B 118.2(4) . . ?
C22B C23B C13B 123.1(4) . . ?
C16B C24B C23B 120.3(4) . . ?
C16B C24B C19B 120.3(4) . . ?
C23B C24B C19B 119.4(4) . . ?
C20B C19B C24B 120.4(4) . . ?
C20B C19B C18B 119.4(5) . . ?
C24B C19B C18B 120.1(4) . . ?
O1B C18B N2B 121.3(5) . . ?
O1B C18B C19B 121.1(5) . . ?
N2B C18B C19B 117.6(4) . . ?
C19B C20B C21B 120.0(5) . . ?
C19B C20B H11B 120.0 . . ?
C21B C20B H11B 120.0 . . ?
C22B C21B C20B 120.8(5) . . ?
C22B C21B H12B 119.6 . . ?
C20B C21B H12B 119.6 . . ?
C21B C22B C23B 120.5(5) . . ?
C21B C22B H13B 119.7 . . ?
C23B C22B H13B 119.7 . . ?

loop_
_geom_bond_atom_site_label_1
_geom_bond_atom_site_label_2
_geom_bond_distance
_geom_bond_site_symmetry_2
_geom_bond_publ_flag
S1A C6A 1.746(6) . ?
S1A C7A 1.757(6) . ?
S1B C6B 1.754(5) . ?
S1B C7B 1.760(5) . ?
O1A C17A 1.218(7) . ?
O2A C18A 1.220(6) . ?
O2B C17B 1.210(6) . ?
O1B C18B 1.209(6) . ?
N1A C1A 1.412(6) . ?
N1A C13A 1.415(6) . ?
N1A C12A 1.417(6) . ?
N2B C17B 1.388(7) . ?
N2B C18B 1.396(7) . ?
N2B C25B 1.488(7) . ?
N1B C1B 1.407(6) . ?
N1B C12B 1.420(6) . ?
N1B C13B 1.422(5) . ?
C26A C25A 1.489(12) . ?
C26A H17A 0.9600 . ?
C26A H16A 0.9600 . ?
C26A H15A 0.9600 . ?
C25A N2A 1.485(7) . ?
C25A C27A 1.512(13) . ?
C25A H14A 0.9800 . ?
N2A C17A 1.384(7) . ?
N2A C18A 1.395(7) . ?
C17A C16A 1.480(7) . ?
C16A C15A 1.367(7) . ?
C16A C24A 1.405(7) . ?
C15A C14A 1.392(7) . ?
C15A H10A 0.9300 . ?
C14A C13A 1.384(7) . ?
C14A H9A 0.9300 . ?
C13A C23A 1.426(6) . ?
C1A C2A 1.384(7) . ?
C1A C6A 1.414(7) . ?
C2A C3A 1.386(7) . ?
C2A H1A 0.9300 . ?
C3A C4A 1.371(9) . ?
C3A H2A 0.9300 . ?
C4A C5A 1.375(9) . ?
C4A H3A 0.9300 . ?
C24A C19A 1.413(6) . ?
C24A C23A 1.414(6) . ?
C19A C20A 1.361(7) . ?
C19A C18A 1.465(7) . ?
C27A H19A 0.9600 . ?
C27A H20A 0.9600 . ?
C27A H18A 0.9600 . ?
C20A C21A 1.398(8) . ?
C20A H11A 0.9300 . ?
C21A C22A 1.359(7) . ?
C21A H12A 0.9300 . ?
C22A C23A 1.400(7) . ?
C22A H13A 0.9300 . ?
C12A C7A 1.381(7) . ?
C12A C11A 1.389(7) . ?
C7A C8A 1.397(7) . ?
C6A C5A 1.385(7) . ?
C5A H4A 0.9300 . ?
C8A C9A 1.366(9) . ?
C8A H5A 0.9300 . ?
C9A C10A 1.383(10) . ?
C9A H6A 0.9300 . ?
C10A C11A 1.374(7) . ?
C10A H7A 0.9300 . ?
C11A H8A 0.9300 . ?
C27B C25B 1.439(11) . ?
C27B H18B 0.9600 . ?
C27B H19B 0.9600 . ?
C27B H20B 0.9600 . ?
C25B C26B 1.465(10) . ?
C25B H14B 0.9800 . ?
C17B C16B 1.480(6) . ?
C16B C15B 1.371(7) . ?
C16B C24B 1.407(6) . ?
C15B C14B 1.400(7) . ?
C15B H10B 0.9300 . ?
C14B C13B 1.367(7) . ?
C14B H9B 0.9300 . ?
C13B C23B 1.428(6) . ?
C12B C11B 1.380(7) . ?
C12B C7B 1.402(7) . ?
C7B C8B 1.359(7) . ?
C8B C9B 1.373(8) . ?
C8B H5B 0.9300 . ?
C9B C10B 1.364(8) . ?
C9B H6B 0.9300 . ?
C26B H16B 0.9600 . ?
C26B H15B 0.9600 . ?
C26B H17B 0.9600 . ?
C1B C2B 1.385(7) . ?
C1B C6B 1.410(6) . ?
C2B C3B 1.390(7) . ?
C2B H1B 0.9300 . ?
C3B C4B 1.366(8) . ?
C3B H2B 0.9300 . ?
C4B C5B 1.369(8) . ?
C4B H3B 0.9300 . ?
C5B C6B 1.368(7) . ?
C5B H4B 0.9300 . ?
C10B C11B 1.390(7) . ?
C10B H7B 0.9300 . ?
C11B H8B 0.9300 . ?
C23B C24B 1.409(6) . ?
C23B C22B 1.422(6) . ?
C24B C19B 1.416(6) . ?
C19B C20B 1.362(7) . ?
C19B C18B 1.470(7) . ?
C20B C21B 1.415(8) . ?
C20B H11B 0.9300 . ?
C21B C22B 1.352(7) . ?
C21B H12B 0.9300 . ?
C22B H13B 0.9300 . ?

loop_
_geom_torsion_atom_site_label_1
_geom_torsion_atom_site_label_2
_geom_torsion_atom_site_label_3
_geom_torsion_atom_site_label_4
_geom_torsion
_geom_torsion_site_symmetry_1
_geom_torsion_site_symmetry_2
_geom_torsion_site_symmetry_3
_geom_torsion_site_symmetry_4
_geom_torsion_publ_flag
C26A C25A N2A C17A 73.5(10) . . . . ?
C27A C25A N2A C17A -61.7(9) . . . . ?
C26A C25A N2A C18A -105.5(9) . . . . ?
C27A C25A N2A C18A 119.3(7) . . . . ?
C18A N2A C17A O1A 177.0(6) . . . . ?
C25A N2A C17A O1A -1.9(9) . . . . ?
C18A N2A C17A C16A -4.1(8) . . . . ?
C25A N2A C17A C16A 177.1(6) . . . . ?
O1A C17A C16A C15A 2.7(8) . . . . ?
N2A C17A C16A C15A -176.2(5) . . . . ?
O1A C17A C16A C24A -176.7(5) . . . . ?
N2A C17A C16A C24A 4.4(7) . . . . ?
C24A C16A C15A C14A 0.3(7) . . . . ?
C17A C16A C15A C14A -179.1(5) . . . . ?
C16A C15A C14A C13A 2.1(8) . . . . ?
C15A C14A C13A N1A 179.4(4) . . . . ?
C15A C14A C13A C23A -2.5(7) . . . . ?
C1A N1A C13A C14A -73.9(6) . . . . ?
C12A N1A C13A C14A 98.7(6) . . . . ?
C1A N1A C13A C23A 108.0(5) . . . . ?
C12A N1A C13A C23A -79.4(6) . . . . ?
C13A N1A C1A C2A 25.2(7) . . . . ?
C12A N1A C1A C2A -147.2(5) . . . . ?
C13A N1A C1A C6A -154.9(5) . . . . ?
C12A N1A C1A C6A 32.7(7) . . . . ?
N1A C1A C2A C3A 180.0(5) . . . . ?
C6A C1A C2A C3A 0.0(8) . . . . ?
C1A C2A C3A C4A -2.1(9) . . . . ?
C2A C3A C4A C5A 2.3(9) . . . . ?
C15A C16A C24A C19A 178.5(4) . . . . ?
C17A C16A C24A C19A -2.1(6) . . . . ?
C15A C16A C24A C23A -2.2(7) . . . . ?
C17A C16A C24A C23A 177.2(4) . . . . ?
C16A C24A C19A C20A 179.8(4) . . . . ?
C23A C24A C19A C20A 0.5(7) . . . . ?
C16A C24A C19A C18A -0.6(6) . . . . ?
C23A C24A C19A C18A -179.8(4) . . . . ?
C17A N2A C18A O2A -177.6(6) . . . . ?
C25A N2A C18A O2A 1.3(9) . . . . ?
C17A N2A C18A C19A 1.5(8) . . . . ?
C25A N2A C18A C19A -179.6(5) . . . . ?
C20A C19A C18A O2A -0.3(8) . . . . ?
C24A C19A C18A O2A 180.0(5) . . . . ?
C20A C19A C18A N2A -179.3(5) . . . . ?
C24A C19A C18A N2A 1.0(7) . . . . ?
C24A C19A C20A C21A -0.8(7) . . . . ?
C18A C19A C20A C21A 179.5(5) . . . . ?
C19A C20A C21A C22A 0.4(8) . . . . ?
C20A C21A C22A C23A 0.3(8) . . . . ?
C21A C22A C23A C24A -0.6(7) . . . . ?
C21A C22A C23A C13A 178.6(5) . . . . ?
C16A C24A C23A C22A -179.0(4) . . . . ?
C19A C24A C23A C22A 0.3(6) . . . . ?
C16A C24A C23A C13A 1.7(6) . . . . ?
C19A C24A C23A C13A -179.0(4) . . . . ?
C14A C13A C23A C22A -178.6(4) . . . . ?
N1A C13A C23A C22A -0.4(6) . . . . ?
C14A C13A C23A C24A 0.6(6) . . . . ?
N1A C13A C23A C24A 178.8(4) . . . . ?
C1A N1A C12A C7A -37.1(7) . . . . ?
C13A N1A C12A C7A 150.3(5) . . . . ?
C1A N1A C12A C11A 143.2(5) . . . . ?
C13A N1A C12A C11A -29.4(7) . . . . ?
C11A C12A C7A C8A -0.2(8) . . . . ?
N1A C12A C7A C8A -179.8(5) . . . . ?
C11A C12A C7A S1A 177.2(4) . . . . ?
N1A C12A C7A S1A -2.5(6) . . . . ?
C6A S1A C7A C12A 34.3(5) . . . . ?
C6A S1A C7A C8A -148.3(5) . . . . ?
C2A C1A C6A C5A 1.9(7) . . . . ?
N1A C1A C6A C5A -178.1(4) . . . . ?
C2A C1A C6A S1A -170.2(4) . . . . ?
N1A C1A C6A S1A 9.9(6) . . . . ?
C7A S1A C6A C5A 150.1(4) . . . . ?
C7A S1A C6A C1A -38.0(4) . . . . ?
C3A C4A C5A C6A -0.3(8) . . . . ?
C1A C6A C5A C4A -1.8(8) . . . . ?
S1A C6A C5A C4A 170.2(4) . . . . ?
C12A C7A C8A C9A 1.7(9) . . . . ?
S1A C7A C8A C9A -175.7(5) . . . . ?
C7A C8A C9A C10A -1.7(10) . . . . ?
C8A C9A C10A C11A 0.3(10) . . . . ?
C9A C10A C11A C12A 1.3(9) . . . . ?
C7A C12A C11A C10A -1.3(8) . . . . ?
N1A C12A C11A C10A 178.3(5) . . . . ?
C17B N2B C25B C27B -73.1(9) . . . . ?
C18B N2B C25B C27B 108.3(8) . . . . ?
C17B N2B C25B C26B 73.9(8) . . . . ?
C18B N2B C25B C26B -104.7(8) . . . . ?
C18B N2B C17B O2B 178.9(5) . . . . ?
C25B N2B C17B O2B 0.5(8) . . . . ?
C18B N2B C17B C16B 0.1(7) . . . . ?
C25B N2B C17B C16B -178.3(5) . . . . ?
O2B C17B C16B C15B 0.5(7) . . . . ?
N2B C17B C16B C15B 179.3(4) . . . . ?
O2B C17B C16B C24B -178.8(5) . . . . ?
N2B C17B C16B C24B 0.0(6) . . . . ?
C24B C16B C15B C14B 0.1(7) . . . . ?
C17B C16B C15B C14B -179.2(4) . . . . ?
C16B C15B C14B C13B 1.0(7) . . . . ?
C15B C14B C13B N1B 179.4(4) . . . . ?
C15B C14B C13B C23B -1.4(7) . . . . ?
C1B N1B C13B C14B -72.8(6) . . . . ?
C12B N1B C13B C14B 98.9(5) . . . . ?
C1B N1B C13B C23B 108.0(5) . . . . ?
C12B N1B C13B C23B -80.3(5) . . . . ?
C1B N1B C12B C11B 143.9(5) . . . . ?
C13B N1B C12B C11B -27.9(7) . . . . ?
C1B N1B C12B C7B -37.3(7) . . . . ?
C13B N1B C12B C7B 150.9(4) . . . . ?
C11B C12B C7B C8B 1.1(7) . . . . ?
N1B C12B C7B C8B -177.8(5) . . . . ?
C11B C12B C7B S1B 177.0(4) . . . . ?
N1B C12B C7B S1B -1.9(6) . . . . ?
C6B S1B C7B C8B -149.7(5) . . . . ?
C6B S1B C7B C12B 34.4(4) . . . . ?
C12B C7B C8B C9B 0.2(9) . . . . ?
S1B C7B C8B C9B -175.6(5) . . . . ?
C7B C8B C9B C10B -1.3(10) . . . . ?
C12B N1B C1B C2B -148.1(5) . . . . ?
C13B N1B C1B C2B 23.2(7) . . . . ?
C12B N1B C1B C6B 31.8(6) . . . . ?
C13B N1B C1B C6B -156.9(4) . . . . ?
N1B C1B C2B C3B 179.0(5) . . . . ?
C6B C1B C2B C3B -0.9(7) . . . . ?
C1B C2B C3B C4B -2.5(8) . . . . ?
C2B C3B C4B C5B 3.1(8) . . . . ?
C3B C4B C5B C6B -0.1(8) . . . . ?
C4B C5B C6B C1B -3.4(7) . . . . ?
C4B C5B C6B S1B 169.0(4) . . . . ?
C2B C1B C6B C5B 3.8(7) . . . . ?
N1B C1B C6B C5B -176.1(4) . . . . ?
C2B C1B C6B S1B -168.6(4) . . . . ?
N1B C1B C6B S1B 11.5(6) . . . . ?
C7B S1B C6B C5B 148.1(4) . . . . ?
C7B S1B C6B C1B -39.5(4) . . . . ?
C8B C9B C10B C11B 1.1(10) . . . . ?
C7B C12B C11B C10B -1.2(7) . . . . ?
N1B C12B C11B C10B 177.6(5) . . . . ?
C9B C10B C11B C12B 0.2(9) . . . . ?
C14B C13B C23B C24B 0.7(6) . . . . ?
N1B C13B C23B C24B 179.9(4) . . . . ?
C14B C13B C23B C22B -179.5(4) . . . . ?
N1B C13B C23B C22B -0.2(6) . . . . ?
C15B C16B C24B C23B -0.9(6) . . . . ?
C17B C16B C24B C23B 178.4(4) . . . . ?
C15B C16B C24B C19B -179.6(4) . . . . ?
C17B C16B C24B C19B -0.3(6) . . . . ?
C22B C23B C24B C16B -179.4(4) . . . . ?
C13B C23B C24B C16B 0.5(6) . . . . ?
C22B C23B C24B C19B -0.6(6) . . . . ?
C13B C23B C24B C19B 179.3(4) . . . . ?
C16B C24B C19B C20B -179.4(4) . . . . ?
C23B C24B C19B C20B 1.8(6) . . . . ?
C16B C24B C19B C18B 0.6(6) . . . . ?
C23B C24B C19B C18B -178.2(4) . . . . ?
C17B N2B C18B O1B -179.2(5) . . . . ?
C25B N2B C18B O1B -0.8(8) . . . . ?
C17B N2B C18B C19B 0.1(7) . . . . ?
C25B N2B C18B C19B 178.6(5) . . . . ?
C20B C19B C18B O1B -1.1(8) . . . . ?
C24B C19B C18B O1B 178.9(5) . . . . ?
C20B C19B C18B N2B 179.5(4) . . . . ?
C24B C19B C18B N2B -0.5(7) . . . . ?
C24B C19B C20B C21B -1.4(7) . . . . ?
C18B C19B C20B C21B 178.7(4) . . . . ?
C19B C20B C21B C22B -0.3(8) . . . . ?
C20B C21B C22B C23B 1.5(7) . . . . ?
C24B C23B C22B C21B -1.0(7) . . . . ?
C13B C23B C22B C21B 179.1(4) . . . . ?
